data_7712704
loop_
_publ_author_name
'Jiang, Ming'
'Pang, Jinhui'
'Jia, Xiaoying'
'Chu, Yong'
'Li, Wenjuan'
'Liang, Hong'
'Yang, Feng'

_publ_section_title
;
 Development of zinc(II) 2-pyridinecarboxaldehyde thiosemicarbazone
 complex with remarkable antitumor and antiangiogenic activities
;
_journal_name_full 'Dalton Transactions'
_journal_paper_doi 10.1039/D3DT00148B
_journal_year 2023
_chemical_formula_moiety 'C10 H15 Cl N4 O S Zn'
_chemical_formula_sum 'C10 H15 Cl N4 O S Zn'
_chemical_formula_weight 340.14
_space_group_crystal_system triclinic
_space_group_IT_number 2
_space_group_name_Hall '-P 1'
_space_group_name_H-M_alt 'P -1'
_atom_sites_solution_hydrogens geom
_atom_sites_solution_primary dual
_atom_sites_solution_secondary difmap
_audit_creation_date 2023-03-08
_audit_creation_method
;
Olex2 1.3
(compiled 2020.11.12 svn.r5f609507 for OlexSys, GUI svn.r6408)
;
_audit_update_record
;
2023-03-08 deposited with the CCDC.	2023-03-29 downloaded from the CCDC.
;
_cell_angle_alpha 101.592(4)
_cell_angle_beta 94.606(4)
_cell_angle_gamma 97.946(4)
_cell_formula_units_Z 2
_cell_length_a 7.5232(4)
_cell_length_b 9.5669(4)
_cell_length_c 9.7810(4)
_cell_measurement_reflns_used 3790
_cell_measurement_temperature 296.15
_cell_measurement_theta_max 28.6030
_cell_measurement_theta_min 3.9630
_cell_volume 678.74(6)
_computing_cell_refinement 'CrysAlisPro 1.171.40.53 (Rigaku OD, 2019)'
_computing_data_collection 'CrysAlisPro 1.171.40.53 (Rigaku OD, 2019)'
_computing_data_reduction 'CrysAlisPro 1.171.40.53 (Rigaku OD, 2019)'
_computing_molecular_graphics 'Olex2 1.3 (Dolomanov et al., 2009)'
_computing_publication_material 'Olex2 1.3 (Dolomanov et al., 2009)'
_computing_structure_refinement 'XL  (Sheldrick, 2008)'
_computing_structure_solution 'SHELXS-97 (Sheldrick, 1990)'
_diffrn_ambient_temperature 296.15
_diffrn_detector 'CCD plate'
_diffrn_detector_area_resol_mean 15.9784
_diffrn_detector_type Eos
_diffrn_measured_fraction_theta_full 0.997
_diffrn_measured_fraction_theta_max 0.997
_diffrn_measurement_details
;
List of Runs (angles in degrees, time in seconds):

  # Type    Start    End  Width  t~exp~   \w     \q     \k     \f   Frames
#--------------------------------------------------------------------------
  1  \w    -51.00  38.00   1.00    3.00    --   17.77 -57.00-120.00   89
  2  \w     -1.00  73.00   1.00    3.00    --   17.77-121.00-148.00   74
  3  \w    -90.00  10.00   1.00    3.00    --  -19.57 -77.00 -60.00  100
  4  \w    -88.00   2.00   1.00    3.00    --  -19.57 -57.00  30.00   90
  5  \w    -93.00  25.00   1.00    3.00    --  -19.57 -19.00  90.00  118
  6  \w     -4.00  87.00   1.00    3.00    --   17.77  57.00 -90.00   91
  7  \w    -96.00 -34.00   1.00    3.00    --  -19.57 178.00 -60.00   62
;
_diffrn_measurement_device 'four-circle diffractometer'
_diffrn_measurement_device_type 'SuperNova, Single source at offset/far, Eos'
_diffrn_measurement_method '\w scans'
_diffrn_orient_matrix_type 'CrysAlisPro convention (1999,Acta A55,543-557)'
_diffrn_orient_matrix_UB_11 0.0864681000
_diffrn_orient_matrix_UB_12 -0.0143993000
_diffrn_orient_matrix_UB_13 0.0221199000
_diffrn_orient_matrix_UB_21 -0.0113115000
_diffrn_orient_matrix_UB_22 0.0297167000
_diffrn_orient_matrix_UB_23 0.0706772000
_diffrn_orient_matrix_UB_31 -0.0396425000
_diffrn_orient_matrix_UB_32 -0.0691706000
_diffrn_orient_matrix_UB_33 0.0080297000
_diffrn_radiation_monochromator mirror
_diffrn_radiation_probe x-ray
_diffrn_radiation_type MoK\a
_diffrn_radiation_wavelength 0.71073
_diffrn_reflns_av_R_equivalents 0.0316
_diffrn_reflns_av_unetI/netI 0.0309
_diffrn_reflns_limit_h_max 8
_diffrn_reflns_limit_h_min -8
_diffrn_reflns_limit_k_max 11
_diffrn_reflns_limit_k_min -11
_diffrn_reflns_limit_l_max 11
_diffrn_reflns_limit_l_min -11
_diffrn_reflns_number 7327
_diffrn_reflns_theta_full 25.00
_diffrn_reflns_theta_max 25.00
_diffrn_reflns_theta_min 3.38
_diffrn_source 'micro-focus sealed X-ray tube'
_diffrn_source_type 'SuperNova (Mo) X-ray Source'
_exptl_absorpt_coefficient_mu 2.153
_exptl_absorpt_correction_T_max 1.00000
_exptl_absorpt_correction_T_min 0.41022
_exptl_absorpt_correction_type multi-scan
_exptl_absorpt_process_details
;
CrysAlisPro 1.171.40.53 (Rigaku Oxford Diffraction, 2019)
Empirical absorption correction using spherical harmonics,
 implemented in SCALE3 ABSPACK scaling algorithm.
;
_exptl_crystal_colour 'metallic brownish yellow'
_exptl_crystal_colour_lustre metallic
_exptl_crystal_colour_modifier brownish
_exptl_crystal_colour_primary yellow
_exptl_crystal_density_diffrn 1.664
_exptl_crystal_density_method 'not measured'
_exptl_crystal_description plate
_exptl_crystal_F_000 348
_exptl_crystal_preparation 'heated 343 k'
_exptl_crystal_size_max 0.19
_exptl_crystal_size_mid 0.18
_exptl_crystal_size_min 0.17
_refine_diff_density_max 0.275
_refine_diff_density_min -0.352
_refine_diff_density_rms 0.055
_refine_ls_extinction_method none
_refine_ls_goodness_of_fit_ref 1.037
_refine_ls_hydrogen_treatment mixed
_refine_ls_matrix_type full
_refine_ls_number_parameters 169
_refine_ls_number_reflns 2392
_refine_ls_number_restraints 3
_refine_ls_restrained_S_all 1.040
_refine_ls_R_factor_all 0.0281
_refine_ls_R_factor_gt 0.0253
_refine_ls_shift/su_max 0.000
_refine_ls_shift/su_mean 0.000
_refine_ls_structure_factor_coef Fsqd
_refine_ls_weighting_details 'calc w=1/[\s^2^(Fo^2^)+(0.0430P)^2^+0.0625P] where P=(Fo^2^+2Fc^2^)/3'
_refine_ls_weighting_scheme calc
_refine_ls_wR_factor_gt 0.0699
_refine_ls_wR_factor_ref 0.0720
_reflns_number_gt 2208
_reflns_number_total 2392
_reflns_threshold_expression >2sigma(I)
_cod_data_source_file d3dt00148b2.cif
_cod_data_source_block pjh-zn-n2
_cod_original_cell_volume 678.74(5)
_cod_database_code 7712704
_reflns_odcompleteness_completeness 99.75
_reflns_odcompleteness_iscentric 1
_reflns_odcompleteness_theta 26.32
_olex2_refinement_description
;
1. Fixed Uiso
 At 1.2 times of:
  All C(H) groups
 At 1.5 times of:
  All C(H,H,H) groups, All O(H) groups
2. Restrained distances
 O1-H1
 0.85 with sigma of 0.01
 Zn1-H1
 2.657077 with sigma of 0.02
 C00F-H1
 1.882607 with sigma of 0.02
3.a Aromatic/amide H refined with riding coordinates:
 C00A(H00A), C00C(H00C), C00D(H00D), C00E(H00E), C00G(H00H)
3.b Idealised Me refined as rotating group:
 C00F(H00B,H00F,H00G), C00H(H00I,H00J,H00K), C00I(H00L,H00M,H00N)
;
_olex2_submission_special_instructions 'No special instructions were received'
_oxdiff_exptl_absorpt_empirical_details
;
Empirical correction (ABSPACK) includes:
- Absorption correction using spherical harmonics
- Frame scaling
;
_oxdiff_exptl_absorpt_empirical_full_max 1.567
_oxdiff_exptl_absorpt_empirical_full_min 0.541

loop_
_space_group_symop_id
_space_group_symop_operation_xyz
1 'x, y, z'
2 '-x, -y, -z'

loop_
_atom_site_label
_atom_site_type_symbol
_atom_site_fract_x
_atom_site_fract_y
_atom_site_fract_z
_atom_site_U_iso_or_equiv
_atom_site_adp_type
_atom_site_occupancy
_atom_site_symmetry_multiplicity
_atom_site_calc_flag
_atom_site_refinement_flags
_atom_site_disorder_assembly
_atom_site_disorder_group
Zn1 Zn 0.23915(3) 0.38378(2) 0.67197(2) 0.03039(11) Uani 1 1 d D . .
S1 S 0.29289(10) 0.16830(6) 0.52338(6) 0.04394(18) Uani 1 1 d . . .
Cl1 Cl 0.07220(9) 0.29554(6) 0.82803(7) 0.04876(18) Uani 1 1 d . . .
O1 O 0.4889(2) 0.46731(16) 0.78106(15) 0.0342(3) Uani 1 1 d D . .
H1 H 0.562(2) 0.525(2) 0.747(2) 0.051 Uiso 1 1 d D . .
N2 N 0.2613(2) 0.45345(17) 0.47881(17) 0.0277(4) Uani 1 1 d . . .
N3 N 0.3057(2) 0.36979(17) 0.36050(17) 0.0294(4) Uani 1 1 d . . .
N1 N 0.1651(2) 0.59910(18) 0.71253(18) 0.0312(4) Uani 1 1 d . . .
N4 N 0.3483(2) 0.14275(18) 0.25659(18) 0.0349(4) Uani 1 1 d . . .
C009 C 0.1906(3) 0.6695(2) 0.6076(2) 0.0304(5) Uani 1 1 d . . .
C00A C 0.2384(3) 0.5835(2) 0.4784(2) 0.0314(5) Uani 1 1 d . . .
H00A H 0.2517 0.6219 0.3990 0.038 Uiso 1 1 calc R . .
C00B C 0.3173(3) 0.2332(2) 0.3730(2) 0.0291(5) Uani 1 1 d . . .
C00C C 0.1697(3) 0.8125(2) 0.6200(3) 0.0402(6) Uani 1 1 d . . .
H00C H 0.1851 0.8579 0.5452 0.048 Uiso 1 1 calc R . .
C00D C 0.1252(3) 0.8870(3) 0.7466(3) 0.0461(6) Uani 1 1 d . . .
H00D H 0.1135 0.9842 0.7589 0.055 Uiso 1 1 calc R . .
C00E C 0.1189(3) 0.6714(2) 0.8321(2) 0.0385(5) Uani 1 1 d . . .
H00E H 0.0994 0.6231 0.9044 0.046 Uiso 1 1 calc R . .
C00F C 0.5917(4) 0.3923(3) 0.8615(3) 0.0480(6) Uani 1 1 d D . .
H00B H 0.6511 0.3269 0.8000 0.072 Uiso 1 1 calc R . .
H00F H 0.5131 0.3389 0.9121 0.072 Uiso 1 1 calc R . .
H00G H 0.6804 0.4605 0.9267 0.072 Uiso 1 1 calc R . .
C00G C 0.0988(3) 0.8153(3) 0.8529(3) 0.0435(6) Uani 1 1 d . . .
H00H H 0.0677 0.8629 0.9382 0.052 Uiso 1 1 calc R . .
C00H C 0.3694(4) -0.0063(2) 0.2553(3) 0.0478(6) Uani 1 1 d . . .
H00I H 0.4319 -0.0115 0.3432 0.072 Uiso 1 1 calc R . .
H00J H 0.4376 -0.0406 0.1802 0.072 Uiso 1 1 calc R . .
H00K H 0.2526 -0.0651 0.2418 0.072 Uiso 1 1 calc R . .
C00I C 0.3632(4) 0.1884(3) 0.1244(2) 0.0439(6) Uani 1 1 d . . .
H00L H 0.2858 0.2590 0.1174 0.066 Uiso 1 1 calc R . .
H00M H 0.3276 0.1063 0.0478 0.066 Uiso 1 1 calc R . .
H00N H 0.4859 0.2298 0.1206 0.066 Uiso 1 1 calc R . .

loop_
_atom_site_aniso_label
_atom_site_aniso_U_11
_atom_site_aniso_U_22
_atom_site_aniso_U_33
_atom_site_aniso_U_23
_atom_site_aniso_U_13
_atom_site_aniso_U_12
Zn1 0.03431(18) 0.02996(17) 0.02911(16) 0.01180(11) 0.00497(11) 0.00386(11)
S1 0.0737(5) 0.0284(3) 0.0338(3) 0.0130(2) 0.0082(3) 0.0117(3)
Cl1 0.0548(4) 0.0443(3) 0.0537(4) 0.0207(3) 0.0257(3) 0.0036(3)
O1 0.0327(9) 0.0373(8) 0.0342(8) 0.0156(7) 0.0001(6) 0.0015(6)
N2 0.0285(10) 0.0264(9) 0.0279(9) 0.0068(7) 0.0018(7) 0.0026(7)
N3 0.0352(10) 0.0262(9) 0.0274(9) 0.0075(7) 0.0051(7) 0.0033(7)
N1 0.0319(10) 0.0318(9) 0.0319(9) 0.0104(8) 0.0045(8) 0.0065(7)
N4 0.0432(12) 0.0278(9) 0.0337(10) 0.0056(8) 0.0056(8) 0.0059(8)
C009 0.0274(12) 0.0281(11) 0.0361(11) 0.0086(9) 0.0023(9) 0.0041(8)
C00A 0.0366(13) 0.0293(11) 0.0318(11) 0.0136(9) 0.0056(9) 0.0055(9)
C00B 0.0269(12) 0.0280(11) 0.0310(11) 0.0065(9) -0.0002(8) 0.0012(8)
C00C 0.0438(15) 0.0319(12) 0.0484(14) 0.0143(10) 0.0091(11) 0.0073(10)
C00D 0.0418(15) 0.0302(12) 0.0649(17) 0.0031(11) 0.0101(12) 0.0090(10)
C00E 0.0378(13) 0.0432(13) 0.0358(12) 0.0083(10) 0.0063(10) 0.0096(10)
C00F 0.0536(17) 0.0538(15) 0.0436(14) 0.0204(12) 0.0042(12) 0.0187(12)
C00G 0.0404(15) 0.0422(14) 0.0445(14) -0.0016(11) 0.0072(11) 0.0091(10)
C00H 0.0638(18) 0.0314(12) 0.0481(14) 0.0040(11) 0.0062(12) 0.0139(11)
C00I 0.0573(16) 0.0411(13) 0.0317(11) 0.0037(10) 0.0106(11) 0.0047(11)

loop_
_atom_type_symbol
_atom_type_description
_atom_type_scat_dispersion_real
_atom_type_scat_dispersion_imag
_atom_type_scat_source
C C 0.0033 0.0016 'International Tables Vol C Tables 4.2.6.8 and 6.1.1.4'
H H 0.0000 0.0000 'International Tables Vol C Tables 4.2.6.8 and 6.1.1.4'
Cl Cl 0.1484 0.1585 'International Tables Vol C Tables 4.2.6.8 and 6.1.1.4'
N N 0.0061 0.0033 'International Tables Vol C Tables 4.2.6.8 and 6.1.1.4'
O O 0.0106 0.0060 'International Tables Vol C Tables 4.2.6.8 and 6.1.1.4'
S S 0.1246 0.1234 'International Tables Vol C Tables 4.2.6.8 and 6.1.1.4'
Zn Zn 0.2839 1.4301 'International Tables Vol C Tables 4.2.6.8 and 6.1.1.4'

loop_
_geom_angle_atom_site_label_1
_geom_angle_atom_site_label_2
_geom_angle_atom_site_label_3
_geom_angle
_geom_angle_site_symmetry_1
_geom_angle_site_symmetry_3
_geom_angle_publ_flag
Cl1 Zn1 S1 101.85(2) . . ?
O1 Zn1 S1 102.87(5) . . ?
O1 Zn1 Cl1 105.33(5) . . ?
O1 Zn1 N2 102.23(6) . . ?
O1 Zn1 N1 89.59(6) . . ?
N2 Zn1 S1 79.31(5) . . ?
N2 Zn1 Cl1 151.33(5) . . ?
N2 Zn1 N1 75.38(6) . . ?
N1 Zn1 S1 153.67(5) . . ?
N1 Zn1 Cl1 96.94(5) . . ?
C00B S1 Zn1 98.31(7) . . ?
Zn1 O1 H1 118.7(12) . . ?
C00F O1 Zn1 124.74(14) . . ?
C00F O1 H1 108.8(12) . . ?
N3 N2 Zn1 123.66(12) . . ?
C00A N2 Zn1 117.02(14) . . ?
C00A N2 N3 119.25(17) . . ?
C00B N3 N2 113.18(16) . . ?
C009 N1 Zn1 113.92(14) . . ?
C00E N1 Zn1 127.38(15) . . ?
C00E N1 C009 118.22(18) . . ?
C00B N4 C00H 122.05(18) . . ?
C00B N4 C00I 121.87(18) . . ?
C00I N4 C00H 116.08(18) . . ?
N1 C009 C00A 115.56(18) . . ?
N1 C009 C00C 122.3(2) . . ?
C00C C009 C00A 122.1(2) . . ?
N2 C00A C009 117.45(19) . . ?
N2 C00A H00A 121.3 . . ?
C009 C00A H00A 121.3 . . ?
N3 C00B S1 125.28(16) . . ?
N4 C00B S1 118.81(15) . . ?
N4 C00B N3 115.90(18) . . ?
C009 C00C H00C 120.7 . . ?
C009 C00C C00D 118.6(2) . . ?
C00D C00C H00C 120.7 . . ?
C00C C00D H00D 120.5 . . ?
C00G C00D C00C 119.0(2) . . ?
C00G C00D H00D 120.5 . . ?
N1 C00E H00E 118.7 . . ?
N1 C00E C00G 122.6(2) . . ?
C00G C00E H00E 118.7 . . ?
O1 C00F H00B 109.5 . . ?
O1 C00F H00F 109.5 . . ?
O1 C00F H00G 109.5 . . ?
H00B C00F H00F 109.5 . . ?
H00B C00F H00G 109.5 . . ?
H00F C00F H00G 109.5 . . ?
C00D C00G C00E 119.2(2) . . ?
C00D C00G H00H 120.4 . . ?
C00E C00G H00H 120.4 . . ?
N4 C00H H00I 109.5 . . ?
N4 C00H H00J 109.5 . . ?
N4 C00H H00K 109.5 . . ?
H00I C00H H00J 109.5 . . ?
H00I C00H H00K 109.5 . . ?
H00J C00H H00K 109.5 . . ?
N4 C00I H00L 109.5 . . ?
N4 C00I H00M 109.5 . . ?
N4 C00I H00N 109.5 . . ?
H00L C00I H00M 109.5 . . ?
H00L C00I H00N 109.5 . . ?
H00M C00I H00N 109.5 . . ?

loop_
_geom_bond_atom_site_label_1
_geom_bond_atom_site_label_2
_geom_bond_distance
_geom_bond_site_symmetry_2
_geom_bond_publ_flag
Zn1 S1 2.3761(6) . ?
Zn1 Cl1 2.2700(6) . ?
Zn1 O1 2.0558(15) . ?
Zn1 N2 2.1371(17) . ?
Zn1 N1 2.1762(17) . ?
S1 C00B 1.721(2) . ?
O1 H1 0.862(9) . ?
O1 C00F 1.419(3) . ?
N2 N3 1.362(2) . ?
N2 C00A 1.280(3) . ?
N3 C00B 1.351(3) . ?
N1 C009 1.349(3) . ?
N1 C00E 1.332(3) . ?
N4 C00B 1.343(3) . ?
N4 C00H 1.454(3) . ?
N4 C00I 1.453(3) . ?
C009 C00A 1.463(3) . ?
C009 C00C 1.380(3) . ?
C00A H00A 0.9300 . ?
C00C H00C 0.9300 . ?
C00C C00D 1.390(3) . ?
C00D H00D 0.9300 . ?
C00D C00G 1.369(4) . ?
C00E H00E 0.9300 . ?
C00E C00G 1.382(3) . ?
C00F H00B 0.9600 . ?
C00F H00F 0.9600 . ?
C00F H00G 0.9600 . ?
C00G H00H 0.9300 . ?
C00H H00I 0.9600 . ?
C00H H00J 0.9600 . ?
C00H H00K 0.9600 . ?
C00I H00L 0.9600 . ?
C00I H00M 0.9600 . ?
C00I H00N 0.9600 . ?

loop_
_geom_torsion_atom_site_label_1
_geom_torsion_atom_site_label_2
_geom_torsion_atom_site_label_3
_geom_torsion_atom_site_label_4
_geom_torsion
_geom_torsion_site_symmetry_1
_geom_torsion_site_symmetry_2
_geom_torsion_site_symmetry_3
_geom_torsion_site_symmetry_4
_geom_torsion_publ_flag
Zn1 S1 C00B N3 0.05(19) . . . . ?
Zn1 S1 C00B N4 -179.01(15) . . . . ?
Zn1 N2 N3 C00B 6.0(2) . . . . ?
Zn1 N2 C00A C009 -3.0(3) . . . . ?
Zn1 N1 C009 C00A 8.2(2) . . . . ?
Zn1 N1 C009 C00C -172.98(18) . . . . ?
Zn1 N1 C00E C00G 170.64(17) . . . . ?
S1 Zn1 O1 C00F -55.81(17) . . . . ?
S1 Zn1 N2 N3 -4.86(14) . . . . ?
S1 Zn1 N2 C00A 178.17(16) . . . . ?
S1 Zn1 N1 C009 -23.7(2) . . . . ?
S1 Zn1 N1 C00E 164.42(14) . . . . ?
Cl1 Zn1 S1 C00B 152.84(8) . . . . ?
Cl1 Zn1 O1 C00F 50.51(17) . . . . ?
Cl1 Zn1 N2 N3 -100.03(16) . . . . ?
Cl1 Zn1 N2 C00A 83.00(18) . . . . ?
Cl1 Zn1 N1 C009 -159.14(14) . . . . ?
Cl1 Zn1 N1 C00E 29.01(19) . . . . ?
O1 Zn1 S1 C00B -98.19(8) . . . . ?
O1 Zn1 N2 N3 96.15(14) . . . . ?
O1 Zn1 N2 C00A -80.82(16) . . . . ?
O1 Zn1 N1 C009 95.46(15) . . . . ?
O1 Zn1 N1 C00E -76.39(18) . . . . ?
N2 Zn1 S1 C00B 2.07(8) . . . . ?
N2 Zn1 O1 C00F -137.46(17) . . . . ?
N2 Zn1 N1 C009 -7.30(14) . . . . ?
N2 Zn1 N1 C00E -179.15(19) . . . . ?
N2 N3 C00B S1 -3.6(3) . . . . ?
N2 N3 C00B N4 175.52(16) . . . . ?
N3 N2 C00A C009 179.91(16) . . . . ?
N1 Zn1 S1 C00B 18.25(14) . . . . ?
N1 Zn1 O1 C00F 147.59(17) . . . . ?
N1 Zn1 N2 N3 -177.52(16) . . . . ?
N1 Zn1 N2 C00A 5.51(16) . . . . ?
N1 C009 C00A N2 -3.7(3) . . . . ?
N1 C009 C00C C00D 1.7(4) . . . . ?
N1 C00E C00G C00D 0.7(4) . . . . ?
C009 N1 C00E C00G -0.9(3) . . . . ?
C009 C00C C00D C00G -1.8(4) . . . . ?
C00A N2 N3 C00B -177.06(18) . . . . ?
C00A C009 C00C C00D -179.6(2) . . . . ?
C00C C009 C00A N2 177.5(2) . . . . ?
C00C C00D C00G C00E 0.7(4) . . . . ?
C00E N1 C009 C00A -179.11(19) . . . . ?
C00E N1 C009 C00C -0.3(3) . . . . ?
C00H N4 C00B S1 -2.7(3) . . . . ?
C00H N4 C00B N3 178.16(19) . . . . ?
C00I N4 C00B S1 177.50(17) . . . . ?
C00I N4 C00B N3 -1.7(3) . . . . ?
